data_1513694
loop_
_publ_author_name
'Bhalla, Rajiv'
'Darby, Christine'
'Levason, William'
'Luthra, Sajinder K.'
'McRobbie, Graeme'
'Reid, Gillian'
'Sanderson, George'
'Zhang, Wenjian'

_publ_section_title
;
 Triaza-macrocyclic complexes of aluminium, gallium and indium halides:
 fast 18F and 19F incorporation via halide exchange under mild conditions
 in aqueous solution
;
_journal_issue 1
_journal_name_full 'Chemical Science'
_journal_page_first 381
_journal_paper_doi 10.1039/c3sc52104d
_journal_volume 5
_journal_year 2014
_chemical_formula_moiety 'C9 H21 Al F3 N3, 4(H2 O)'
_chemical_formula_sum 'C9 H29 Al F3 N3 O4'
_chemical_formula_weight 327.33
_chemical_name_systematic
;
trifluoro-1,4,7-trimethyl-1,4,7-triazonane-aluminium(III)
hydrate
;
_space_group_IT_number 61
_symmetry_cell_setting orthorhombic
_symmetry_Int_Tables_number 61
_symmetry_space_group_name_Hall '-P 2ac 2ab'
_symmetry_space_group_name_H-M 'P b c a'
_atom_sites_solution_hydrogens 'geom (C-H) difmap (O-H)'
_atom_sites_solution_primary direct
_atom_sites_solution_secondary difmap
_audit_creation_date 2012-10-14
_audit_creation_method 'SHELXL-97 + hand edit'
_cell_angle_alpha 90.00
_cell_angle_beta 90.00
_cell_angle_gamma 90.00
_cell_formula_units_Z 8
_cell_length_a 8.8131(15)
_cell_length_b 13.356(2)
_cell_length_c 26.551(5)
_cell_measurement_reflns_used 5914
_cell_measurement_temperature 100(2)
_cell_measurement_theta_max 27.5
_cell_measurement_theta_min 3.0
_cell_volume 3125.3(9)
_computing_cell_refinement 'CrystalClear-SM Expert 2.0 r7 (Rigaku, 2011)'
_computing_data_collection 'CrystalClear-SM Expert 2.0 r7 (Rigaku, 2011)'
_computing_data_reduction 'CrystalClear-SM Expert 2.0 r7 (Rigaku, 2011)'
_computing_structure_refinement 'SHELXL-97 (Sheldrick, 2008)'
_computing_structure_solution 'SHELXS-97 (Sheldrick, 1997)'
_diffrn_ambient_temperature 100(2)
_diffrn_detector 'CCD plate'
_diffrn_detector_type 'Rigaku HG Saturn724+ (2x2 bin mode)'
_diffrn_measured_fraction_theta_full 0.995
_diffrn_measured_fraction_theta_max 0.995
_diffrn_measurement_device 'Four-circle \k diffractometer'
_diffrn_measurement_device_type 'Rigaku AFC12 '
_diffrn_measurement_method 'Profile data from \w-scans'
_diffrn_radiation_collimation 'Confocal mirrors, VHF VariMax '
_diffrn_radiation_type MoK\a
_diffrn_radiation_wavelength 0.71073
_diffrn_reflns_av_R_equivalents 0.0513
_diffrn_reflns_av_sigmaI/netI 0.0733
_diffrn_reflns_limit_h_max 5
_diffrn_reflns_limit_h_min -11
_diffrn_reflns_limit_k_max 10
_diffrn_reflns_limit_k_min -17
_diffrn_reflns_limit_l_max 21
_diffrn_reflns_limit_l_min -33
_diffrn_reflns_number 8255
_diffrn_reflns_theta_full 27.48
_diffrn_reflns_theta_max 27.48
_diffrn_reflns_theta_min 3.05
_diffrn_source 'Rotating anode X-ray tube'
_diffrn_source_type 'Rigaku FR-E+ Superbright'
_diffrn_standards_number 0
_exptl_absorpt_coefficient_mu 0.178
_exptl_absorpt_correction_T_max 1.000
_exptl_absorpt_correction_T_min 0.715
_exptl_absorpt_correction_type multi-scan
_exptl_absorpt_process_details 'CrystalClear-SM Expert 2.0 r11 (Rigaku, 2011)'
_exptl_crystal_colour colourless
_exptl_crystal_density_diffrn 1.391
_exptl_crystal_density_method 'not measured'
_exptl_crystal_description block
_exptl_crystal_F_000 1408
_exptl_crystal_size_max 0.05
_exptl_crystal_size_mid 0.05
_exptl_crystal_size_min 0.01
_refine_diff_density_max 0.768
_refine_diff_density_min -0.655
_refine_diff_density_rms 0.100
_refine_ls_extinction_method none
_refine_ls_goodness_of_fit_ref 1.045
_refine_ls_hydrogen_treatment 'constr (C-H) refxyz (O-H)'
_refine_ls_matrix_type full
_refine_ls_number_parameters 209
_refine_ls_number_reflns 3570
_refine_ls_number_restraints 8
_refine_ls_restrained_S_all 1.044
_refine_ls_R_factor_all 0.1239
_refine_ls_R_factor_gt 0.0791
_refine_ls_shift/su_max 0.000
_refine_ls_shift/su_mean 0.000
_refine_ls_structure_factor_coef Fsqd
_refine_ls_weighting_details 'w=1/[\s^2^(Fo^2^)+(0.0583P)^2^+12.3840P] where P=(Fo^2^+2Fc^2^)/3'
_refine_ls_weighting_scheme calc
_refine_ls_wR_factor_gt 0.1685
_refine_ls_wR_factor_ref 0.1957
_reflns_number_gt 2371
_reflns_number_total 3570
_reflns_threshold_expression I>2\s(I)
_cod_data_source_file c3sc52104d.txt
_cod_data_source_block 12gws015ri
_cod_original_cell_volume 3125.3(10)
_cod_database_code 1513694

loop_
_symmetry_equiv_pos_as_xyz
'x, y, z'
'-x+1/2, -y, z+1/2'
'-x, y+1/2, -z+1/2'
'x+1/2, -y+1/2, -z'
'-x, -y, -z'
'x-1/2, y, -z-1/2'
'x, -y-1/2, z-1/2'
'-x-1/2, y-1/2, z'

loop_
_atom_site_label
_atom_site_type_symbol
_atom_site_fract_x
_atom_site_fract_y
_atom_site_fract_z
_atom_site_U_iso_or_equiv
_atom_site_adp_type
_atom_site_occupancy
_atom_site_symmetry_multiplicity
_atom_site_calc_flag
_atom_site_refinement_flags
Al1 Al 0.23159(12) 0.43070(9) 0.14445(4) 0.0157(3) Uani 1 1 d .
F1 F 0.0727(2) 0.40226(17) 0.18177(8) 0.0204(5) Uani 1 1 d .
F2 F 0.3601(2) 0.35917(17) 0.17878(8) 0.0207(5) Uani 1 1 d .
F3 F 0.1946(3) 0.34141(16) 0.09810(8) 0.0223(5) Uani 1 1 d .
N1 N 0.1050(4) 0.5384(2) 0.10392(13) 0.0222(7) Uani 1 1 d .
N2 N 0.4117(4) 0.4904(2) 0.10186(12) 0.0218(7) Uani 1 1 d .
N3 N 0.2786(3) 0.5547(2) 0.19038(11) 0.0168(7) Uani 1 1 d .
C1 C 0.1924(6) 0.5553(6) 0.0567(2) 0.066(2) Uani 1 1 d .
H1A H 0.1649 0.5023 0.0323 0.079 Uiso 1 1 calc R
H1B H 0.1608 0.6202 0.0421 0.079 Uiso 1 1 calc R
C2 C 0.3526(6) 0.5559(5) 0.0623(2) 0.0557(18) Uani 1 1 d .
H2A H 0.3854 0.6253 0.0696 0.067 Uiso 1 1 calc R
H2B H 0.3989 0.5359 0.0299 0.067 Uiso 1 1 calc R
C3 C 0.5059(6) 0.5476(5) 0.1384(2) 0.0553(17) Uani 1 1 d .
H3A H 0.5747 0.5003 0.1558 0.066 Uiso 1 1 calc R
H3B H 0.5700 0.5954 0.1194 0.066 Uiso 1 1 calc R
C4 C 0.4236(6) 0.6013(5) 0.17511(19) 0.0513(16) Uani 1 1 d .
H4A H 0.4022 0.6692 0.1619 0.062 Uiso 1 1 calc R
H4B H 0.4882 0.6091 0.2054 0.062 Uiso 1 1 calc R
C5 C 0.1508(7) 0.6252(4) 0.18312(19) 0.0495(15) Uani 1 1 d .
H5A H 0.0667 0.6049 0.2056 0.059 Uiso 1 1 calc R
H5B H 0.1842 0.6928 0.1937 0.059 Uiso 1 1 calc R
C6 C 0.0943(7) 0.6312(4) 0.1332(2) 0.0605(19) Uani 1 1 d .
H6A H 0.1507 0.6843 0.1151 0.073 Uiso 1 1 calc R
H6B H -0.0135 0.6518 0.1346 0.073 Uiso 1 1 calc R
C7 C -0.0479(5) 0.5018(3) 0.08982(17) 0.0279(10) Uani 1 1 d .
H7A H -0.0986 0.5521 0.0688 0.042 Uiso 1 1 calc R
H7B H -0.1078 0.4902 0.1203 0.042 Uiso 1 1 calc R
H7C H -0.0383 0.4391 0.0709 0.042 Uiso 1 1 calc R
C8 C 0.5081(5) 0.4108(3) 0.08032(16) 0.0295(10) Uani 1 1 d .
H8A H 0.4501 0.3731 0.0552 0.044 Uiso 1 1 calc R
H8B H 0.5412 0.3655 0.1072 0.044 Uiso 1 1 calc R
H8C H 0.5972 0.4410 0.0642 0.044 Uiso 1 1 calc R
C9 C 0.2845(5) 0.5282(3) 0.24420(14) 0.0256(9) Uani 1 1 d .
H9A H 0.3702 0.4830 0.2502 0.038 Uiso 1 1 calc R
H9B H 0.1899 0.4949 0.2539 0.038 Uiso 1 1 calc R
H9C H 0.2975 0.5891 0.2643 0.038 Uiso 1 1 calc R
O1 O 0.6022(3) 0.2884(2) 0.22997(10) 0.0223(6) Uani 1 1 d D
O2 O 0.7160(3) 0.7247(3) 0.05670(11) 0.0381(9) Uani 1 1 d D
O3 O 0.4443(3) 0.7841(3) 0.01268(10) 0.0306(7) Uani 1 1 d D
O4 O 0.6754(3) 0.7811(2) 0.15640(11) 0.0296(7) Uani 1 1 d D
H1 H 0.607(7) 0.326(4) 0.2610(12) 0.064(7) Uiso 1 1 d D
H2 H 0.511(4) 0.316(4) 0.215(2) 0.064(7) Uiso 1 1 d D
H3 H 0.625(4) 0.746(4) 0.039(2) 0.064(7) Uiso 1 1 d D
H4 H 0.706(7) 0.750(4) 0.0908(9) 0.064(7) Uiso 1 1 d D
H5 H 0.388(6) 0.804(4) 0.0424(13) 0.064(7) Uiso 1 1 d D
H6 H 0.367(5) 0.776(5) -0.0127(16) 0.064(7) Uiso 1 1 d D
H7 H 0.744(5) 0.797(4) 0.1837(15) 0.064(7) Uiso 1 1 d D
H8 H 0.595(5) 0.827(4) 0.165(2) 0.064(7) Uiso 1 1 d D

loop_
_atom_site_aniso_label
_atom_site_aniso_U_11
_atom_site_aniso_U_22
_atom_site_aniso_U_33
_atom_site_aniso_U_23
_atom_site_aniso_U_13
_atom_site_aniso_U_12
Al1 0.0166(5) 0.0164(5) 0.0142(5) 0.0009(4) -0.0017(4) -0.0012(5)
F1 0.0197(11) 0.0226(12) 0.0189(10) 0.0020(9) -0.0001(9) -0.0023(10)
F2 0.0231(11) 0.0178(11) 0.0212(10) 0.0018(9) -0.0036(9) 0.0036(9)
F3 0.0286(12) 0.0191(11) 0.0193(10) -0.0018(9) -0.0045(9) 0.0001(10)
N1 0.0207(16) 0.0195(17) 0.0264(17) 0.0062(14) -0.0059(14) -0.0017(14)
N2 0.0241(17) 0.0220(18) 0.0192(15) -0.0012(14) 0.0049(14) 0.0022(14)
N3 0.0160(15) 0.0157(16) 0.0188(15) 0.0009(12) 0.0026(12) -0.0002(13)
C1 0.035(3) 0.117(6) 0.045(3) 0.056(4) -0.005(2) -0.009(3)
C2 0.054(3) 0.067(4) 0.046(3) 0.040(3) 0.027(3) 0.033(3)
C3 0.039(3) 0.064(4) 0.064(3) -0.043(3) 0.026(3) -0.028(3)
C4 0.041(3) 0.075(4) 0.039(3) -0.026(3) 0.014(2) -0.039(3)
C5 0.072(4) 0.039(3) 0.037(3) -0.014(2) -0.015(3) 0.039(3)
C6 0.060(4) 0.031(3) 0.090(5) -0.027(3) -0.045(4) 0.028(3)
C7 0.020(2) 0.026(2) 0.038(2) 0.0054(19) -0.0110(18) -0.0006(17)
C8 0.029(2) 0.032(2) 0.028(2) 0.0006(18) 0.0067(18) 0.0070(19)
C9 0.035(2) 0.026(2) 0.0157(18) -0.0055(16) -0.0030(17) -0.0029(19)
O1 0.0211(14) 0.0228(15) 0.0232(13) -0.0033(12) -0.0032(12) 0.0033(12)
O2 0.0251(17) 0.063(2) 0.0262(15) -0.0066(16) 0.0022(13) 0.0116(16)
O3 0.0234(15) 0.049(2) 0.0197(14) -0.0054(14) 0.0014(12) 0.0061(14)
O4 0.0246(15) 0.0396(18) 0.0246(15) -0.0055(13) 0.0000(13) 0.0064(14)

loop_
_atom_type_symbol
_atom_type_description
_atom_type_scat_dispersion_real
_atom_type_scat_dispersion_imag
_atom_type_scat_source
C C 0.0033 0.0016 'International Tables Vol C Tables 4.2.6.8 and 6.1.1.4'
H H 0.0000 0.0000 'International Tables Vol C Tables 4.2.6.8 and 6.1.1.4'
N N 0.0061 0.0033 'International Tables Vol C Tables 4.2.6.8 and 6.1.1.4'
F F 0.0171 0.0103 'International Tables Vol C Tables 4.2.6.8 and 6.1.1.4'
Al Al 0.0645 0.0514 'International Tables Vol C Tables 4.2.6.8 and 6.1.1.4'
O O 0.0106 0.0060 'International Tables Vol C Tables 4.2.6.8 and 6.1.1.4'

loop_
_geom_angle_atom_site_label_1
_geom_angle_atom_site_label_2
_geom_angle_atom_site_label_3
_geom_angle
F2 Al1 F3 96.65(12)
F2 Al1 F1 96.00(11)
F3 Al1 F1 95.81(12)
F2 Al1 N3 90.03(12)
F3 Al1 N3 170.62(13)
F1 Al1 N3 90.01(12)
F2 Al1 N2 89.91(13)
F3 Al1 N2 91.19(12)
F1 Al1 N2 170.24(13)
N3 Al1 N2 82.20(13)
F2 Al1 N1 169.65(13)
F3 Al1 N1 90.42(13)
F1 Al1 N1 90.77(12)
N3 Al1 N1 82.13(13)
N2 Al1 N1 82.37(13)
C6 N1 C7 110.8(4)
C6 N1 C1 110.6(5)
C7 N1 C1 107.9(4)
C6 N1 Al1 109.8(3)
C7 N1 Al1 112.6(2)
C1 N1 Al1 105.0(3)
C2 N2 C8 111.0(3)
C2 N2 C3 111.1(4)
C8 N2 C3 107.5(4)
C2 N2 Al1 110.1(3)
C8 N2 Al1 111.7(3)
C3 N2 Al1 105.4(3)
C9 N3 C4 109.7(3)
C9 N3 C5 107.8(3)
C4 N3 C5 110.8(4)
C9 N3 Al1 112.4(2)
C4 N3 Al1 110.1(3)
C5 N3 Al1 106.0(3)
C2 C1 N1 115.3(4)
C2 C1 H1A 108.5
N1 C1 H1A 108.5
C2 C1 H1B 108.5
N1 C1 H1B 108.5
H1A C1 H1B 107.5
C1 C2 N2 115.3(4)
C1 C2 H2A 108.5
N2 C2 H2A 108.5
C1 C2 H2B 108.5
N2 C2 H2B 108.5
H2A C2 H2B 107.5
C4 C3 N2 115.1(4)
C4 C3 H3A 108.5
N2 C3 H3A 108.5
C4 C3 H3B 108.5
N2 C3 H3B 108.5
H3A C3 H3B 107.5
C3 C4 N3 114.8(4)
C3 C4 H4A 108.6
N3 C4 H4A 108.6
C3 C4 H4B 108.6
N3 C4 H4B 108.6
H4A C4 H4B 107.5
C6 C5 N3 115.1(4)
C6 C5 H5A 108.5
N3 C5 H5A 108.5
C6 C5 H5B 108.5
N3 C5 H5B 108.5
H5A C5 H5B 107.5
C5 C6 N1 115.2(4)
C5 C6 H6A 108.5
N1 C6 H6A 108.5
C5 C6 H6B 108.5
N1 C6 H6B 108.5
H6A C6 H6B 107.5
N1 C7 H7A 109.5
N1 C7 H7B 109.5
H7A C7 H7B 109.5
N1 C7 H7C 109.5
H7A C7 H7C 109.5
H7B C7 H7C 109.5
N2 C8 H8A 109.5
N2 C8 H8B 109.5
H8A C8 H8B 109.5
N2 C8 H8C 109.5
H8A C8 H8C 109.5
H8B C8 H8C 109.5
N3 C9 H9A 109.5
N3 C9 H9B 109.5
H9A C9 H9B 109.5
N3 C9 H9C 109.5
H9A C9 H9C 109.5
H9B C9 H9C 109.5
H1 O1 H2 101(5)
H3 O2 H4 106(5)
H5 O3 H6 104(5)
H7 O4 H8 98(5)

loop_
_geom_bond_atom_site_label_1
_geom_bond_atom_site_label_2
_geom_bond_distance
Al1 F2 1.740(2)
Al1 F3 1.744(2)
Al1 F1 1.757(2)
Al1 N3 2.098(3)
Al1 N2 2.106(3)
Al1 N1 2.115(3)
N1 C6 1.466(6)
N1 C7 1.481(5)
N1 C1 1.489(6)
N2 C2 1.462(6)
N2 C8 1.476(5)
N2 C3 1.488(6)
N3 C9 1.473(5)
N3 C4 1.478(5)
N3 C5 1.480(6)
C1 C2 1.419(8)
C1 H1A 0.9900
C1 H1B 0.9900
C2 H2A 0.9900
C2 H2B 0.9900
C3 C4 1.411(7)
C3 H3A 0.9900
C3 H3B 0.9900
C4 H4A 0.9900
C4 H4B 0.9900
C5 C6 1.418(7)
C5 H5A 0.9900
C5 H5B 0.9900
C6 H6A 0.9900
C6 H6B 0.9900
C7 H7A 0.9800
C7 H7B 0.9800
C7 H7C 0.9800
C8 H8A 0.9800
C8 H8B 0.9800
C8 H8C 0.9800
C9 H9A 0.9800
C9 H9B 0.9800
C9 H9C 0.9800
O1 H1 0.967(10)
O1 H2 0.967(10)
O2 H3 0.967(10)
O2 H4 0.968(10)
O3 H5 0.966(10)
O3 H6 0.967(10)
O4 H7 0.966(10)
O4 H8 0.965(10)

loop_
_geom_hbond_atom_site_label_D
_geom_hbond_atom_site_label_H
_geom_hbond_atom_site_label_A
_geom_hbond_distance_DH
_geom_hbond_distance_HA
_geom_hbond_distance_DA
_geom_hbond_angle_DHA
_geom_hbond_site_symmetry_A
O1 H1 F1 0.967(10) 1.854(17) 2.806(3) 168(6) 6_656
O1 H2 F2 0.967(10) 1.744(15) 2.701(3) 170(5) .
O2 H3 O3 0.967(10) 1.817(13) 2.780(4) 174(5) .
O2 H4 O4 0.968(10) 1.813(14) 2.776(4) 173(5) .
O3 H5 F3 0.966(10) 1.725(12) 2.688(3) 174(6) 8_665
O3 H6 O2 0.967(10) 1.769(13) 2.730(4) 173(6) 4_465
O4 H7 O1 0.966(10) 1.83(2) 2.769(4) 162(5) 8_765
O4 H8 F1 0.965(10) 1.841(13) 2.802(4) 174(6) 8_665

loop_
_geom_torsion_atom_site_label_1
_geom_torsion_atom_site_label_2
_geom_torsion_atom_site_label_3
_geom_torsion_atom_site_label_4
_geom_torsion
C6 N1 C1 C2 80.0(7)
C7 N1 C1 C2 -158.7(6)
Al1 N1 C1 C2 -38.4(7)
N1 C1 C2 N2 32.1(9)
C8 N2 C2 C1 116.3(6)
C3 N2 C2 C1 -124.1(6)
Al1 N2 C2 C1 -7.8(7)
C2 N2 C3 C4 80.2(6)
C8 N2 C3 C4 -158.2(5)
Al1 N2 C3 C4 -39.0(6)
N2 C3 C4 N3 31.8(8)
C9 N3 C4 C3 117.0(5)
C5 N3 C4 C3 -124.1(6)
Al1 N3 C4 C3 -7.1(6)
C9 N3 C5 C6 -158.6(5)
C4 N3 C5 C6 81.4(6)
Al1 N3 C5 C6 -38.1(6)
N3 C5 C6 N1 31.6(8)
C7 N1 C6 C5 117.2(6)
C1 N1 C6 C5 -123.2(6)
Al1 N1 C6 C5 -7.9(7)
